data_4336513
loop_
_publ_author_name
'Karunesh Keshav'
'Dheeraj Kumar'
'Anil J. Elias'

_publ_contact_author_address
;DEPARTMENT OF CHEMISTRY
INDIAN INSTITUTE OF TECHNOLOGY DELHI
HAUZ KHAS, NEW DELHI 110016
INDIA
;
_publ_contact_author_email elias@chemistry.iitd.ac.in
_publ_contact_author_fax +91-11-26581504
_publ_contact_author_name 'Prof.Anil J. Elias'
_publ_contact_author_phone +91-11-26591504
_publ_section_title
;
 Synthesis, Spectral, and Structural Studies of Porphyrins Having
 Sterically Hindered [\h5-CpCo(\h4-C4Ph4)] Cobalt Sandwich Units at the
 Meso Positions
;
_journal_name_full 'Inorganic Chemistry'
_journal_page_first 12351
_journal_page_last 12366
_journal_paper_doi 10.1021/ic401099c
_journal_volume 52
_journal_year 2013
_chemical_formula_moiety 'C63 H43 Co Fe N4 Ni'
_chemical_formula_sum 'C63 H43 Co Fe N4 Ni'
_chemical_formula_weight 1029.48
_chemical_name_systematic
; 
 ? 
;
_space_group_IT_number 2
_symmetry_cell_setting triclinic
_symmetry_space_group_name_Hall '-P 1'
_symmetry_space_group_name_H-M 'P -1'
_atom_sites_solution_hydrogens geom
_atom_sites_solution_primary direct
_atom_sites_solution_secondary difmap
_audit_creation_method SHELXL-97
_cell_angle_alpha 80.597(4)
_cell_angle_beta 84.627(4)
_cell_angle_gamma 78.583(5)
_cell_formula_units_Z 2
_cell_length_a 10.511(3)
_cell_length_b 14.630(4)
_cell_length_c 16.892(4)
_cell_measurement_temperature 293(2)
_cell_volume 2506.9(12)
_computing_cell_refinement 'Bruker SMART'
_computing_data_collection 'Bruker SMART'
_computing_data_reduction 'Bruker SAINT'
_computing_molecular_graphics 'Bruker SHELXTL'
_computing_publication_material 'Bruker SHELXTL'
_computing_structure_refinement 'SHELXL-97 (Sheldrick, 1997)'
_computing_structure_solution 'SHELXS-97 (Sheldrick, 1990)'
_diffrn_ambient_temperature 293(2)
_diffrn_measured_fraction_theta_full 0.987
_diffrn_measured_fraction_theta_max 0.987
_diffrn_measurement_device_type 'CCD area detector'
_diffrn_measurement_method 'phi and omega scans'
_diffrn_radiation_monochromator graphite
_diffrn_radiation_source 'fine-focus sealed tube'
_diffrn_radiation_type MoK\a
_diffrn_radiation_wavelength 0.71073
_diffrn_reflns_av_R_equivalents 0.0247
_diffrn_reflns_av_sigmaI/netI 0.0548
_diffrn_reflns_limit_h_max 8
_diffrn_reflns_limit_h_min -12
_diffrn_reflns_limit_k_max 17
_diffrn_reflns_limit_k_min -16
_diffrn_reflns_limit_l_max 20
_diffrn_reflns_limit_l_min -20
_diffrn_reflns_number 13136
_diffrn_reflns_theta_full 25.00
_diffrn_reflns_theta_max 25.00
_diffrn_reflns_theta_min 1.44
_exptl_absorpt_coefficient_mu 1.029
_exptl_absorpt_correction_T_max 0.738
_exptl_absorpt_correction_T_min 0.718
_exptl_absorpt_correction_type multi-scan
_exptl_absorpt_process_details '(SADABS; Bruker, 2000)'
_exptl_crystal_colour red
_exptl_crystal_density_diffrn 1.364
_exptl_crystal_density_meas 1.364
_exptl_crystal_description block
_exptl_crystal_F_000 1060.0
_exptl_crystal_size_max 0.332
_exptl_crystal_size_mid 0.325
_exptl_crystal_size_min 0.295
_platon_squeeze_details
;
;
_refine_diff_density_max 0.582
_refine_diff_density_min -0.385
_refine_diff_density_rms 0.100
_refine_ls_extinction_method none
_refine_ls_goodness_of_fit_ref 1.023
_refine_ls_hydrogen_treatment constr
_refine_ls_matrix_type full
_refine_ls_number_parameters 631
_refine_ls_number_reflns 8842
_refine_ls_number_restraints 0
_refine_ls_restrained_S_all 1.023
_refine_ls_R_factor_all 0.0709
_refine_ls_R_factor_gt 0.0563
_refine_ls_shift/su_max 0.001
_refine_ls_shift/su_mean 0.000
_refine_ls_structure_factor_coef Fsqd
_refine_ls_weighting_details 'calc w=1/[\s^2^(Fo^2^)+(0.0965P)^2^+0.0000P] where P=(Fo^2^+2Fc^2^)/3'
_refine_ls_weighting_scheme calc
_refine_ls_wR_factor_gt 0.1484
_refine_ls_wR_factor_ref 0.1583
_reflns_number_gt 6741
_reflns_number_total 8842
_reflns_threshold_expression >2sigma(I)
_cod_data_source_file ic401099c_si_002_6.cif
_cod_data_source_block 7
_cod_original_sg_symbol_Hall -P1
_cod_database_code 4336513

loop_
_symmetry_equiv_pos_as_xyz
'x, y, z'
'-x, -y, -z'

loop_
_atom_site_label
_atom_site_type_symbol
_atom_site_fract_x
_atom_site_fract_y
_atom_site_fract_z
_atom_site_U_iso_or_equiv
_atom_site_adp_type
_atom_site_occupancy
_atom_site_symmetry_multiplicity
_atom_site_calc_flag
_atom_site_refinement_flags
Ni1 Ni 0.48351(4) 1.17838(3) 0.33347(3) 0.03449(16) Uani 1 1 d .
Co1 Co 0.86855(5) 0.79254(3) 0.34100(3) 0.03498(16) Uani 1 1 d .
Fe1 Fe 0.24997(7) 1.39046(5) 0.01101(4) 0.0614(2) Uani 1 1 d .
N1 N 0.6506(3) 1.1601(2) 0.37543(18) 0.0395(8) Uani 1 1 d .
N2 N 0.4747(3) 1.0505(2) 0.37642(18) 0.0370(7) Uani 1 1 d .
N3 N 0.3192(3) 1.1968(2) 0.2872(2) 0.0406(8) Uani 1 1 d .
N4 N 0.4889(3) 1.3077(2) 0.2958(2) 0.0428(8) Uani 1 1 d .
C1 C 0.7120(4) 1.2294(3) 0.3917(2) 0.0432(10) Uani 1 1 d .
C2 C 0.8352(4) 1.1876(3) 0.4231(3) 0.0524(11) Uani 1 1 d .
H2 H 0.8938 1.2194 0.4399 0.063 Uiso 1 1 calc R
C3 C 0.8510(4) 1.0947(3) 0.4241(2) 0.0450(10) Uani 1 1 d .
H3 H 0.9234 1.0501 0.4404 0.054 Uiso 1 1 calc R
C4 C 0.7349(4) 1.0762(3) 0.3951(2) 0.0378(9) Uani 1 1 d .
C5 C 0.7045(4) 0.9865(3) 0.3997(2) 0.0374(9) Uani 1 1 d .
C6 C 0.5741(4) 0.9763(3) 0.4001(2) 0.0347(8) Uani 1 1 d .
C7 C 0.5227(4) 0.8919(3) 0.4252(2) 0.0411(9) Uani 1 1 d .
H7 H 0.5702 0.8321 0.4413 0.049 Uiso 1 1 calc R
C8 C 0.3936(4) 0.9149(3) 0.4213(2) 0.0429(10) Uani 1 1 d .
H8 H 0.3345 0.8749 0.4377 0.052 Uiso 1 1 calc R
C9 C 0.3630(4) 1.0118(3) 0.3876(2) 0.0388(9) Uani 1 1 d .
C10 C 0.2472(4) 1.0555(3) 0.3590(3) 0.0470(10) Uani 1 1 d .
H10 H 0.1754 1.0273 0.3758 0.056 Uiso 1 1 calc R
C11 C 0.2285(4) 1.1390(3) 0.3065(3) 0.0488(10) Uani 1 1 d .
C12 C 0.1220(4) 1.1721(3) 0.2553(3) 0.0611(13) Uani 1 1 d .
H12 H 0.0468 1.1470 0.2576 0.073 Uiso 1 1 calc R
C13 C 0.1509(4) 1.2453(3) 0.2041(3) 0.0551(11) Uani 1 1 d .
H13 H 0.1014 1.2786 0.1622 0.066 Uiso 1 1 calc R
C14 C 0.2710(4) 1.2641(3) 0.2245(3) 0.0444(10) Uani 1 1 d .
C15 C 0.3234(4) 1.3454(3) 0.1951(3) 0.0462(10) Uani 1 1 d .
C16 C 0.4183(4) 1.3684(3) 0.2373(3) 0.0454(10) Uani 1 1 d .
C17 C 0.4463(5) 1.4621(3) 0.2319(3) 0.0612(13) Uani 1 1 d .
H17 H 0.4109 1.5155 0.1974 0.073 Uiso 1 1 calc R
C18 C 0.5341(5) 1.4567(3) 0.2868(3) 0.0607(12) Uani 1 1 d .
H18 H 0.5690 1.5066 0.2978 0.073 Uiso 1 1 calc R
C19 C 0.5637(4) 1.3616(3) 0.3247(3) 0.0467(10) Uani 1 1 d .
C20 C 0.6650(4) 1.3246(3) 0.3722(2) 0.0470(10) Uani 1 1 d .
H20 H 0.7049 1.3662 0.3928 0.056 Uiso 1 1 calc R
C21 C 0.8133(4) 0.9043(3) 0.4096(2) 0.0395(9) Uani 1 1 d .
C22 C 0.9382(4) 0.9048(3) 0.3680(2) 0.0436(10) Uani 1 1 d .
H22 H 0.9627 0.9567 0.3290 0.052 Uiso 1 1 calc R
C23 C 1.0229(4) 0.8173(3) 0.3950(3) 0.0516(11) Uani 1 1 d .
H23 H 1.1152 0.7994 0.3785 0.062 Uiso 1 1 calc R
C24 C 0.9485(4) 0.7629(3) 0.4513(3) 0.0526(11) Uani 1 1 d .
H24 H 0.9805 0.6997 0.4798 0.063 Uiso 1 1 calc R
C25 C 0.8222(4) 0.8152(3) 0.4608(2) 0.0447(10) Uani 1 1 d .
H25 H 0.7509 0.7936 0.4958 0.054 Uiso 1 1 calc R
C26 C 0.7900(4) 0.8027(3) 0.2360(2) 0.0375(9) Uani 1 1 d .
C27 C 0.9262(4) 0.7575(3) 0.2333(2) 0.0365(8) Uani 1 1 d .
C28 C 0.8955(4) 0.6773(3) 0.2898(2) 0.0370(8) Uani 1 1 d .
C29 C 0.7585(4) 0.7224(3) 0.2930(2) 0.0365(8) Uani 1 1 d .
C30 C 0.7116(4) 0.8833(3) 0.1878(2) 0.0405(9) Uani 1 1 d .
C31 C 0.7588(5) 0.9140(3) 0.1097(3) 0.0586(12) Uani 1 1 d .
H31 H 0.8404 0.8859 0.0902 0.070 Uiso 1 1 calc R
C32 C 0.6832(6) 0.9865(4) 0.0617(3) 0.0821(17) Uani 1 1 d .
H32 H 0.7139 1.0059 0.0094 0.099 Uiso 1 1 calc R
C33 C 0.5643(6) 1.0297(4) 0.0899(3) 0.0829(17) Uani 1 1 d .
H33 H 0.5155 1.0789 0.0572 0.099 Uiso 1 1 calc R
C34 C 0.5162(5) 1.0007(3) 0.1670(3) 0.0635(13) Uani 1 1 d .
H34 H 0.4349 1.0295 0.1863 0.076 Uiso 1 1 calc R
C35 C 0.5902(4) 0.9289(3) 0.2142(2) 0.0478(10) Uani 1 1 d .
H35 H 0.5580 0.9098 0.2662 0.057 Uiso 1 1 calc R
C36 C 1.0486(4) 0.7793(3) 0.1905(2) 0.0443(10) Uani 1 1 d .
C37 C 1.0721(5) 0.8706(3) 0.1769(3) 0.0626(13) Uani 1 1 d .
H37 H 1.0076 0.9192 0.1920 0.075 Uiso 1 1 calc R
C38 C 1.1897(5) 0.8913(4) 0.1414(3) 0.0812(17) Uani 1 1 d .
H38 H 1.2040 0.9529 0.1331 0.097 Uiso 1 1 calc R
C39 C 1.2848(5) 0.8193(4) 0.1186(4) 0.0844(18) Uani 1 1 d .
H39 H 1.3651 0.8318 0.0966 0.101 Uiso 1 1 calc R
C40 C 1.2610(5) 0.7299(4) 0.1283(3) 0.0758(16) Uani 1 1 d .
H40 H 1.3239 0.6822 0.1102 0.091 Uiso 1 1 calc R
C41 C 1.1436(4) 0.7089(3) 0.1648(3) 0.0582(12) Uani 1 1 d .
H41 H 1.1293 0.6473 0.1719 0.070 Uiso 1 1 calc R
C42 C 0.9675(4) 0.5812(3) 0.3179(2) 0.0433(10) Uani 1 1 d .
C43 C 1.0923(5) 0.5671(3) 0.3449(3) 0.0627(13) Uani 1 1 d .
H43 H 1.1296 0.6187 0.3486 0.075 Uiso 1 1 calc R
C44 C 1.1609(5) 0.4766(4) 0.3662(3) 0.0717(15) Uani 1 1 d .
H44 H 1.2439 0.4677 0.3845 0.086 Uiso 1 1 calc R
C45 C 1.1072(6) 0.4004(4) 0.3605(3) 0.0758(17) Uani 1 1 d .
H45 H 1.1530 0.3397 0.3759 0.091 Uiso 1 1 calc R
C46 C 0.9832(6) 0.4133(3) 0.3315(3) 0.0746(16) Uani 1 1 d .
H46 H 0.9479 0.3614 0.3257 0.090 Uiso 1 1 calc R
C47 C 0.9138(4) 0.5035(3) 0.3117(3) 0.0579(12) Uani 1 1 d .
H47 H 0.8305 0.5123 0.2940 0.069 Uiso 1 1 calc R
C48 C 0.6394(4) 0.6916(3) 0.3323(2) 0.0381(9) Uani 1 1 d .
C49 C 0.6395(4) 0.6401(3) 0.4084(2) 0.0483(10) Uani 1 1 d .
H49 H 0.7170 0.6209 0.4340 0.058 Uiso 1 1 calc R
C50 C 0.5262(5) 0.6167(3) 0.4472(3) 0.0610(13) Uani 1 1 d .
H50 H 0.5279 0.5829 0.4989 0.073 Uiso 1 1 calc R
C51 C 0.4110(5) 0.6429(4) 0.4101(3) 0.0643(14) Uani 1 1 d .
H51 H 0.3345 0.6291 0.4373 0.077 Uiso 1 1 calc R
C52 C 0.4091(4) 0.6895(3) 0.3327(3) 0.0568(12) Uani 1 1 d .
H52 H 0.3322 0.7042 0.3064 0.068 Uiso 1 1 calc R
C53 C 0.5222(4) 0.7149(3) 0.2938(3) 0.0472(10) Uani 1 1 d .
H53 H 0.5202 0.7476 0.2417 0.057 Uiso 1 1 calc R
C54 C 0.2761(4) 1.4127(3) 0.1254(3) 0.0489(10) Uani 1 1 d .
C55 C 0.1464(4) 1.4539(3) 0.1036(3) 0.0545(11) Uani 1 1 d .
H55 H 0.0665 1.4373 0.1319 0.065 Uiso 1 1 calc R
C56 C 0.1528(5) 1.5207(3) 0.0316(3) 0.0646(13) Uani 1 1 d .
H56 H 0.0785 1.5585 0.0030 0.077 Uiso 1 1 calc R
C57 C 0.2830(5) 1.5225(4) 0.0096(3) 0.0776(16) Uani 1 1 d .
H57 H 0.3161 1.5621 -0.0372 0.093 Uiso 1 1 calc R
C58 C 0.3602(5) 1.4577(4) 0.0659(3) 0.0705(15) Uani 1 1 d .
H58 H 0.4554 1.4450 0.0643 0.085 Uiso 1 1 calc R
C59 C 0.2805(8) 1.2491(4) 0.0093(4) 0.097(2) Uani 1 1 d .
H59 H 0.2956 1.1998 0.0560 0.116 Uiso 1 1 calc R
C60 C 0.1577(7) 1.2917(5) -0.0211(4) 0.0901(19) Uani 1 1 d .
H60 H 0.0730 1.2776 0.0011 0.108 Uiso 1 1 calc R
C61 C 0.1800(8) 1.3596(5) -0.0887(4) 0.100(2) Uani 1 1 d .
H61 H 0.1130 1.4008 -0.1213 0.120 Uiso 1 1 calc R
C62 C 0.3151(9) 1.3574(6) -0.1010(4) 0.118(3) Uani 1 1 d .
H62 H 0.3583 1.3965 -0.1437 0.142 Uiso 1 1 calc R
C63 C 0.3769(7) 1.2893(6) -0.0400(5) 0.114(3) Uani 1 1 d .
H63 H 0.4707 1.2728 -0.0334 0.137 Uiso 1 1 calc R

loop_
_atom_site_aniso_label
_atom_site_aniso_U_11
_atom_site_aniso_U_22
_atom_site_aniso_U_33
_atom_site_aniso_U_23
_atom_site_aniso_U_13
_atom_site_aniso_U_12
Ni1 0.0329(3) 0.0357(3) 0.0381(3) -0.0087(2) 0.0005(2) -0.0129(2)
Co1 0.0319(3) 0.0373(3) 0.0347(3) 0.0002(2) -0.0046(2) -0.0074(2)
Fe1 0.0507(4) 0.0686(5) 0.0557(4) -0.0042(3) 0.0024(3) 0.0043(3)
N1 0.0426(19) 0.0419(19) 0.0393(17) -0.0093(14) -0.0027(14) -0.0175(15)
N2 0.0344(17) 0.0398(19) 0.0412(18) -0.0106(14) 0.0047(14) -0.0170(15)
N3 0.0308(17) 0.0434(19) 0.050(2) -0.0102(16) 0.0004(14) -0.0120(14)
N4 0.0424(19) 0.0378(19) 0.052(2) -0.0103(15) -0.0046(16) -0.0123(15)
C1 0.049(2) 0.048(3) 0.040(2) -0.0069(18) -0.0070(18) -0.024(2)
C2 0.056(3) 0.060(3) 0.051(3) -0.008(2) -0.012(2) -0.030(2)
C3 0.043(2) 0.051(3) 0.043(2) 0.0003(19) -0.0100(18) -0.0167(19)
C4 0.037(2) 0.045(2) 0.034(2) -0.0059(17) -0.0043(16) -0.0135(18)
C5 0.039(2) 0.047(2) 0.0290(19) -0.0090(16) 0.0007(16) -0.0131(18)
C6 0.040(2) 0.041(2) 0.0269(18) -0.0100(16) 0.0002(15) -0.0131(17)
C7 0.043(2) 0.039(2) 0.044(2) -0.0093(18) 0.0039(18) -0.0135(18)
C8 0.046(2) 0.047(2) 0.038(2) -0.0030(18) 0.0058(18) -0.0196(19)
C9 0.037(2) 0.042(2) 0.041(2) -0.0137(17) 0.0093(17) -0.0162(18)
C10 0.034(2) 0.051(3) 0.059(3) -0.007(2) 0.0081(19) -0.0182(19)
C11 0.036(2) 0.053(3) 0.061(3) -0.012(2) 0.002(2) -0.017(2)
C12 0.038(2) 0.066(3) 0.083(3) -0.003(3) -0.011(2) -0.021(2)
C13 0.044(3) 0.064(3) 0.058(3) 0.001(2) -0.018(2) -0.015(2)
C14 0.031(2) 0.049(2) 0.054(2) -0.007(2) 0.0020(18) -0.0117(18)
C15 0.038(2) 0.048(3) 0.052(2) -0.005(2) -0.0046(19) -0.0052(19)
C16 0.041(2) 0.037(2) 0.058(3) -0.0076(19) -0.0002(19) -0.0087(18)
C17 0.053(3) 0.041(3) 0.088(4) -0.006(2) -0.007(3) -0.009(2)
C18 0.060(3) 0.042(3) 0.084(3) -0.012(2) -0.008(3) -0.017(2)
C19 0.047(2) 0.038(2) 0.061(3) -0.014(2) -0.003(2) -0.0136(19)
C20 0.054(3) 0.044(2) 0.051(2) -0.013(2) -0.008(2) -0.021(2)
C21 0.042(2) 0.045(2) 0.035(2) -0.0059(17) -0.0070(17) -0.0117(18)
C22 0.038(2) 0.046(2) 0.051(2) -0.0071(19) -0.0079(18) -0.0159(18)
C23 0.040(2) 0.057(3) 0.060(3) -0.010(2) -0.022(2) -0.006(2)
C24 0.054(3) 0.055(3) 0.047(2) 0.004(2) -0.022(2) -0.008(2)
C25 0.055(3) 0.049(2) 0.032(2) -0.0009(18) -0.0075(18) -0.015(2)
C26 0.036(2) 0.040(2) 0.036(2) -0.0029(17) -0.0024(16) -0.0092(17)
C27 0.042(2) 0.035(2) 0.0296(19) 0.0006(15) -0.0018(16) -0.0034(16)
C28 0.039(2) 0.038(2) 0.0329(19) 0.0002(16) -0.0043(16) -0.0079(17)
C29 0.036(2) 0.036(2) 0.037(2) -0.0034(16) -0.0042(16) -0.0093(16)
C30 0.048(2) 0.037(2) 0.036(2) -0.0035(17) -0.0053(17) -0.0068(18)
C31 0.063(3) 0.059(3) 0.046(3) 0.005(2) -0.002(2) -0.001(2)
C32 0.099(5) 0.082(4) 0.047(3) 0.022(3) 0.002(3) 0.000(3)
C33 0.093(4) 0.063(4) 0.076(4) 0.014(3) -0.026(3) 0.016(3)
C34 0.056(3) 0.061(3) 0.065(3) -0.006(2) -0.014(2) 0.011(2)
C35 0.051(3) 0.049(3) 0.042(2) -0.0097(19) -0.0058(19) -0.002(2)
C36 0.044(2) 0.047(2) 0.038(2) 0.0029(18) 0.0013(18) -0.0079(19)
C37 0.061(3) 0.048(3) 0.071(3) 0.000(2) 0.024(2) -0.012(2)
C38 0.081(4) 0.064(4) 0.092(4) 0.001(3) 0.035(3) -0.027(3)
C39 0.058(3) 0.090(4) 0.091(4) 0.012(3) 0.031(3) -0.015(3)
C40 0.055(3) 0.070(4) 0.084(4) 0.003(3) 0.028(3) 0.007(3)
C41 0.056(3) 0.050(3) 0.060(3) 0.001(2) 0.008(2) -0.005(2)
C42 0.041(2) 0.038(2) 0.044(2) 0.0036(17) 0.0056(18) -0.0026(18)
C43 0.052(3) 0.053(3) 0.077(3) 0.001(2) -0.010(2) -0.002(2)
C44 0.059(3) 0.073(4) 0.068(3) 0.005(3) -0.014(3) 0.017(3)
C45 0.085(4) 0.043(3) 0.073(3) 0.013(3) 0.021(3) 0.021(3)
C46 0.080(4) 0.033(3) 0.101(4) -0.002(3) 0.029(3) -0.009(2)
C47 0.047(3) 0.046(3) 0.075(3) -0.006(2) 0.011(2) -0.006(2)
C48 0.037(2) 0.034(2) 0.047(2) -0.0108(17) 0.0001(17) -0.0121(17)
C49 0.052(3) 0.050(3) 0.044(2) -0.0031(19) -0.0011(19) -0.016(2)
C50 0.076(4) 0.055(3) 0.056(3) -0.005(2) 0.008(2) -0.032(3)
C51 0.050(3) 0.065(3) 0.086(4) -0.024(3) 0.022(3) -0.030(2)
C52 0.036(2) 0.060(3) 0.076(3) -0.016(3) -0.001(2) -0.011(2)
C53 0.042(2) 0.044(2) 0.058(3) -0.012(2) -0.002(2) -0.0096(19)
C54 0.040(2) 0.048(3) 0.058(3) -0.004(2) -0.005(2) -0.0071(19)
C55 0.045(3) 0.051(3) 0.065(3) -0.013(2) 0.001(2) 0.000(2)
C56 0.060(3) 0.049(3) 0.077(3) 0.004(2) -0.015(3) 0.004(2)
C57 0.066(4) 0.076(4) 0.081(4) 0.025(3) -0.008(3) -0.018(3)
C58 0.045(3) 0.073(4) 0.085(4) 0.018(3) 0.000(2) -0.017(2)
C59 0.130(6) 0.063(4) 0.086(4) -0.028(3) -0.008(4) 0.025(4)
C60 0.088(5) 0.083(5) 0.103(5) -0.044(4) -0.005(4) 0.001(4)
C61 0.113(6) 0.109(6) 0.073(4) -0.029(4) -0.023(4) 0.016(4)
C62 0.127(7) 0.144(7) 0.065(4) -0.019(4) 0.027(4) 0.006(5)
C63 0.078(5) 0.148(7) 0.102(5) -0.051(5) 0.014(4) 0.031(5)

loop_
_atom_type_symbol
_atom_type_description
_atom_type_scat_dispersion_real
_atom_type_scat_dispersion_imag
_atom_type_scat_source
C C 0.0033 0.0016 'International Tables Vol C Tables 4.2.6.8 and 6.1.1.4'
H H 0.0000 0.0000 'International Tables Vol C Tables 4.2.6.8 and 6.1.1.4'
N N 0.0061 0.0033 'International Tables Vol C Tables 4.2.6.8 and 6.1.1.4'
Fe Fe 0.3463 0.8444 'International Tables Vol C Tables 4.2.6.8 and 6.1.1.4'
Co Co 0.3494 0.9721 'International Tables Vol C Tables 4.2.6.8 and 6.1.1.4'
Ni Ni 0.3393 1.1124 'International Tables Vol C Tables 4.2.6.8 and 6.1.1.4'
Cl Cl 0.1484 0.1585 'International Tables Vol C Tables 4.2.6.8 and 6.1.1.4'

loop_
_geom_angle_atom_site_label_1
_geom_angle_atom_site_label_2
_geom_angle_atom_site_label_3
_geom_angle
N4 Ni1 N1 90.90(14)
N4 Ni1 N2 177.08(13)
N1 Ni1 N2 88.87(13)
N4 Ni1 N3 88.53(14)
N1 Ni1 N3 177.75(13)
N2 Ni1 N3 91.80(14)
C28 Co1 C27 43.18(14)
C28 Co1 C29 43.16(15)
C27 Co1 C29 62.51(15)
C28 Co1 C26 62.55(15)
C27 Co1 C26 42.86(15)
C29 Co1 C26 43.05(14)
C28 Co1 C23 117.44(17)
C27 Co1 C23 110.04(17)
C29 Co1 C23 159.27(17)
C26 Co1 C23 144.49(17)
C28 Co1 C22 149.81(16)
C27 Co1 C22 115.20(16)
C29 Co1 C22 159.19(16)
C26 Co1 C22 119.78(16)
C23 Co1 C22 41.03(16)
C28 Co1 C24 110.35(17)
C27 Co1 C24 134.52(18)
C29 Co1 C24 129.84(17)
C26 Co1 C24 172.24(17)
C23 Co1 C24 40.30(17)
C22 Co1 C24 67.87(17)
C28 Co1 C25 131.95(15)
C27 Co1 C25 173.27(16)
C29 Co1 C25 117.94(15)
C26 Co1 C25 142.50(16)
C23 Co1 C25 67.05(18)
C22 Co1 C25 66.98(16)
C24 Co1 C25 39.42(17)
C28 Co1 C21 169.35(15)
C27 Co1 C21 145.83(15)
C29 Co1 C21 129.78(15)
C26 Co1 C21 119.13(15)
C23 Co1 C21 67.97(17)
C22 Co1 C21 40.09(15)
C24 Co1 C21 67.19(17)
C25 Co1 C21 39.74(15)
C57 Fe1 C58 40.92(19)
C57 Fe1 C63 123.4(3)
C58 Fe1 C63 105.9(3)
C57 Fe1 C59 161.5(3)
C58 Fe1 C59 125.4(3)
C63 Fe1 C59 40.5(3)
C57 Fe1 C56 39.9(2)
C58 Fe1 C56 68.1(2)
C63 Fe1 C56 160.1(3)
C59 Fe1 C56 158.0(3)
C57 Fe1 C61 118.6(3)
C58 Fe1 C61 152.6(3)
C63 Fe1 C61 68.1(3)
C59 Fe1 C61 68.3(3)
C56 Fe1 C61 108.0(2)
C57 Fe1 C62 105.1(3)
C58 Fe1 C62 117.8(3)
C63 Fe1 C62 40.6(3)
C59 Fe1 C62 68.3(3)
C56 Fe1 C62 123.8(3)
C61 Fe1 C62 40.2(3)
C57 Fe1 C60 154.7(3)
C58 Fe1 C60 164.2(3)
C63 Fe1 C60 68.1(3)
C59 Fe1 C60 40.7(3)
C56 Fe1 C60 122.5(2)
C61 Fe1 C60 40.5(3)
C62 Fe1 C60 67.9(3)
C57 Fe1 C55 67.9(2)
C58 Fe1 C55 68.0(2)
C63 Fe1 C55 156.3(3)
C59 Fe1 C55 123.1(3)
C56 Fe1 C55 40.97(19)
C61 Fe1 C55 128.0(3)
C62 Fe1 C55 162.9(3)
C60 Fe1 C55 111.3(2)
C57 Fe1 C54 69.3(2)
C58 Fe1 C54 41.15(18)
C63 Fe1 C54 119.5(3)
C59 Fe1 C54 108.5(2)
C56 Fe1 C54 69.27(19)
C61 Fe1 C54 165.2(3)
C62 Fe1 C54 153.5(3)
C60 Fe1 C54 127.8(2)
C55 Fe1 C54 40.69(17)
C4 N1 C1 105.8(3)
C4 N1 Ni1 127.7(2)
C1 N1 Ni1 126.6(3)
C6 N2 C9 105.0(3)
C6 N2 Ni1 129.3(2)
C9 N2 Ni1 125.7(3)
C11 N3 C14 105.8(3)
C11 N3 Ni1 125.8(3)
C14 N3 Ni1 128.2(2)
C16 N4 C19 105.3(3)
C16 N4 Ni1 128.6(3)
C19 N4 Ni1 126.1(3)
C20 C1 N1 123.8(4)
C20 C1 C2 126.0(4)
N1 C1 C2 109.9(4)
C3 C2 C1 107.6(4)
C3 C2 H2 126.2
C1 C2 H2 126.2
C2 C3 C4 107.4(4)
C2 C3 H3 126.3
C4 C3 H3 126.3
N1 C4 C5 125.2(3)
N1 C4 C3 109.4(3)
C5 C4 C3 124.6(4)
C4 C5 C6 120.0(4)
C4 C5 C21 117.4(3)
C6 C5 C21 122.4(3)
N2 C6 C5 123.1(3)
N2 C6 C7 109.8(3)
C5 C6 C7 127.0(4)
C8 C7 C6 107.4(4)
C8 C7 H7 126.3
C6 C7 H7 126.3
C7 C8 C9 107.7(3)
C7 C8 H8 126.2
C9 C8 H8 126.2
C10 C9 N2 124.5(4)
C10 C9 C8 124.8(4)
N2 C9 C8 109.9(3)
C9 C10 C11 124.3(4)
C9 C10 H10 117.8
C11 C10 H10 117.8
N3 C11 C10 124.3(4)
N3 C11 C12 109.5(4)
C10 C11 C12 125.7(4)
C13 C12 C11 107.2(4)
C13 C12 H12 126.4
C11 C12 H12 126.4
C12 C13 C14 108.2(4)
C12 C13 H13 125.9
C14 C13 H13 125.9
N3 C14 C15 124.2(4)
N3 C14 C13 109.2(3)
C15 C14 C13 126.0(4)
C16 C15 C14 119.4(4)
C16 C15 C54 117.1(4)
C14 C15 C54 123.3(4)
N4 C16 C15 125.2(4)
N4 C16 C17 110.1(4)
C15 C16 C17 124.4(4)
C18 C17 C16 106.4(4)
C18 C17 H17 126.8
C16 C17 H17 126.8
C17 C18 C19 108.0(4)
C17 C18 H18 126.0
C19 C18 H18 126.0
C20 C19 N4 123.8(4)
C20 C19 C18 125.3(4)
N4 C19 C18 110.1(4)
C19 C20 C1 124.2(4)
C19 C20 H20 117.9
C1 C20 H20 117.9
C22 C21 C25 106.5(4)
C22 C21 C5 122.7(3)
C25 C21 C5 130.8(4)
C22 C21 Co1 67.7(2)
C25 C21 Co1 69.6(2)
C5 C21 Co1 129.4(3)
C21 C22 C23 108.6(4)
C21 C22 Co1 72.2(2)
C23 C22 Co1 69.4(2)
C21 C22 H22 125.7
C23 C22 H22 125.7
Co1 C22 H22 125.7
C24 C23 C22 107.1(4)
C24 C23 Co1 70.2(2)
C22 C23 Co1 69.6(2)
C24 C23 H23 126.4
C22 C23 H23 126.4
Co1 C23 H23 126.4
C25 C24 C23 108.8(4)
C25 C24 Co1 71.8(2)
C23 C24 Co1 69.5(2)
C25 C24 H24 125.6
C23 C24 H24 125.6
Co1 C24 H24 125.6
C24 C25 C21 109.1(4)
C24 C25 Co1 68.8(2)
C21 C25 Co1 70.6(2)
C24 C25 H25 125.4
C21 C25 H25 125.4
Co1 C25 H25 125.4
C27 C26 C29 89.9(3)
C27 C26 C30 134.9(3)
C29 C26 C30 133.9(3)
C27 C26 Co1 67.9(2)
C29 C26 Co1 68.2(2)
C30 C26 Co1 130.9(3)
C26 C27 C28 90.4(3)
C26 C27 C36 136.5(3)
C28 C27 C36 133.1(3)
C26 C27 Co1 69.3(2)
C28 C27 Co1 68.4(2)
C36 C27 Co1 121.8(3)
C27 C28 C29 89.9(3)
C27 C28 C42 134.6(3)
C29 C28 C42 134.3(3)
C27 C28 Co1 68.4(2)
C29 C28 Co1 68.9(2)
C42 C28 Co1 129.4(3)
C28 C29 C26 89.8(3)
C28 C29 C48 133.3(3)
C26 C29 C48 136.6(4)
C28 C29 Co1 67.9(2)
C26 C29 Co1 68.7(2)
C48 C29 Co1 125.3(3)
C35 C30 C31 117.7(4)
C35 C30 C26 123.6(4)
C31 C30 C26 118.7(4)
C32 C31 C30 119.6(5)
C32 C31 H31 120.2
C30 C31 H31 120.2
C33 C32 C31 121.0(5)
C33 C32 H32 119.5
C31 C32 H32 119.5
C32 C33 C34 120.3(5)
C32 C33 H33 119.9
C34 C33 H33 119.9
C35 C34 C33 118.8(5)
C35 C34 H34 120.6
C33 C34 H34 120.6
C34 C35 C30 122.6(4)
C34 C35 H35 118.7
C30 C35 H35 118.7
C41 C36 C37 118.2(4)
C41 C36 C27 121.0(4)
C37 C36 C27 120.8(4)
C36 C37 C38 121.5(5)
C36 C37 H37 119.2
C38 C37 H37 119.2
C39 C38 C37 119.2(5)
C39 C38 H38 120.4
C37 C38 H38 120.4
C40 C39 C38 120.0(5)
C40 C39 H39 120.0
C38 C39 H39 120.0
C39 C40 C41 120.8(5)
C39 C40 H40 119.6
C41 C40 H40 119.6
C36 C41 C40 120.2(4)
C36 C41 H41 119.9
C40 C41 H41 119.9
C47 C42 C43 119.2(4)
C47 C42 C28 119.4(4)
C43 C42 C28 121.2(4)
C44 C43 C42 120.3(5)
C44 C43 H43 119.9
C42 C43 H43 119.9
C45 C44 C43 120.3(5)
C45 C44 H44 119.9
C43 C44 H44 119.9
C44 C45 C46 120.2(5)
C44 C45 H45 119.9
C46 C45 H45 119.9
C47 C46 C45 119.5(5)
C47 C46 H46 120.2
C45 C46 H46 120.2
C46 C47 C42 120.5(5)
C46 C47 H47 119.8
C42 C47 H47 119.8
C49 C48 C53 118.0(4)
C49 C48 C29 121.0(4)
C53 C48 C29 121.0(4)
C48 C49 C50 120.9(4)
C48 C49 H49 119.5
C50 C49 H49 119.5
C51 C50 C49 120.5(4)
C51 C50 H50 119.7
C49 C50 H50 119.7
C52 C51 C50 119.9(4)
C52 C51 H51 120.1
C50 C51 H51 120.1
C51 C52 C53 119.9(4)
C51 C52 H52 120.1
C53 C52 H52 120.1
C52 C53 C48 120.6(4)
C52 C53 H53 119.7
C48 C53 H53 119.7
C55 C54 C58 105.5(4)
C55 C54 C15 130.9(4)
C58 C54 C15 123.5(4)
C55 C54 Fe1 69.6(2)
C58 C54 Fe1 68.2(3)
C15 C54 Fe1 130.0(3)
C54 C55 C56 108.8(4)
C54 C55 Fe1 69.7(3)
C56 C55 Fe1 68.9(3)
C54 C55 H55 125.6
C56 C55 H55 125.6
Fe1 C55 H55 125.6
C57 C56 C55 107.9(4)
C57 C56 Fe1 69.3(3)
C55 C56 Fe1 70.2(3)
C57 C56 H56 126.1
C55 C56 H56 126.1
Fe1 C56 H56 126.1
C56 C57 C58 108.8(4)
C56 C57 Fe1 70.8(3)
C58 C57 Fe1 69.7(3)
C56 C57 H57 125.6
C58 C57 H57 125.6
Fe1 C57 H57 125.6
C57 C58 C54 109.0(4)
C57 C58 Fe1 69.4(3)
C54 C58 Fe1 70.7(3)
C57 C58 H58 125.5
C54 C58 H58 125.5
Fe1 C58 H58 125.5
C63 C59 C60 108.1(7)
C63 C59 Fe1 69.7(4)
C60 C59 Fe1 70.6(4)
C63 C59 H59 126.0
C60 C59 H59 126.0
Fe1 C59 H59 126.0
C61 C60 C59 107.4(7)
C61 C60 Fe1 69.4(4)
C59 C60 Fe1 68.8(4)
C61 C60 H60 126.3
C59 C60 H60 126.3
Fe1 C60 H60 126.3
C62 C61 C60 108.5(6)
C62 C61 Fe1 70.0(4)
C60 C61 Fe1 70.1(4)
C62 C61 H61 125.8
C60 C61 H61 125.8
Fe1 C61 H61 125.8
C61 C62 C63 107.7(7)
C61 C62 Fe1 69.7(4)
C63 C62 Fe1 68.9(4)
C61 C62 H62 126.2
C63 C62 H62 126.2
Fe1 C62 H62 126.2
C59 C63 C62 108.4(7)
C59 C63 Fe1 69.8(3)
C62 C63 Fe1 70.4(4)
C59 C63 H63 125.8
C62 C63 H63 125.8
Fe1 C63 H63 125.8

loop_
_geom_bond_atom_site_label_1
_geom_bond_atom_site_label_2
_geom_bond_distance
Ni1 N4 1.905(3)
Ni1 N1 1.909(3)
Ni1 N2 1.909(3)
Ni1 N3 1.915(3)
Co1 C28 1.978(4)
Co1 C27 1.978(4)
Co1 C29 1.992(4)
Co1 C26 1.998(4)
Co1 C23 2.053(4)
Co1 C22 2.055(4)
Co1 C24 2.062(4)
Co1 C25 2.102(4)
Co1 C21 2.115(4)
Fe1 C57 2.025(6)
Fe1 C58 2.030(5)
Fe1 C63 2.032(6)
Fe1 C59 2.033(6)
Fe1 C56 2.043(5)
Fe1 C61 2.048(6)
Fe1 C62 2.052(6)
Fe1 C60 2.058(6)
Fe1 C55 2.061(5)
Fe1 C54 2.063(4)
N1 C4 1.375(5)
N1 C1 1.380(5)
N2 C6 1.385(5)
N2 C9 1.386(5)
N3 C11 1.378(5)
N3 C14 1.382(5)
N4 C16 1.380(5)
N4 C19 1.386(5)
C1 C20 1.379(6)
C1 C2 1.429(6)
C2 C3 1.334(6)
C2 H2 0.9300
C3 C4 1.445(5)
C3 H3 0.9300
C4 C5 1.400(5)
C5 C6 1.408(5)
C5 C21 1.485(5)
C6 C7 1.431(5)
C7 C8 1.336(5)
C7 H7 0.9300
C8 C9 1.424(5)
C8 H8 0.9300
C9 C10 1.350(6)
C10 C11 1.380(6)
C10 H10 0.9300
C11 C12 1.437(6)
C12 C13 1.328(6)
C12 H12 0.9300
C13 C14 1.429(5)
C13 H13 0.9300
C14 C15 1.406(6)
C15 C16 1.402(5)
C15 C54 1.462(6)
C16 C17 1.445(6)
C17 C18 1.351(6)
C17 H17 0.9300
C18 C19 1.421(6)
C18 H18 0.9300
C19 C20 1.365(6)
C20 H20 0.9300
C21 C22 1.430(5)
C21 C25 1.433(5)
C22 C23 1.440(6)
C22 H22 0.9800
C23 C24 1.418(6)
C23 H23 0.9800
C24 C25 1.405(6)
C24 H24 0.9800
C25 H25 0.9800
C26 C27 1.453(5)
C26 C29 1.464(5)
C26 C30 1.469(5)
C27 C28 1.456(5)
C27 C36 1.481(5)
C28 C29 1.460(5)
C28 C42 1.485(5)
C29 C48 1.477(5)
C30 C35 1.389(6)
C30 C31 1.399(6)
C31 C32 1.386(7)
C31 H31 0.9300
C32 C33 1.365(8)
C32 H32 0.9300
C33 C34 1.383(7)
C33 H33 0.9300
C34 C35 1.365(6)
C34 H34 0.9300
C35 H35 0.9300
C36 C41 1.379(6)
C36 C37 1.385(6)
C37 C38 1.389(7)
C37 H37 0.9300
C38 C39 1.379(8)
C38 H38 0.9300
C39 C40 1.361(8)
C39 H39 0.9300
C40 C41 1.394(6)
C40 H40 0.9300
C41 H41 0.9300
C42 C47 1.387(6)
C42 C43 1.395(6)
C43 C44 1.384(6)
C43 H43 0.9300
C44 C45 1.367(7)
C44 H44 0.9300
C45 C46 1.402(8)
C45 H45 0.9300
C46 C47 1.380(6)
C46 H46 0.9300
C47 H47 0.9300
C48 C49 1.380(5)
C48 C53 1.402(5)
C49 C50 1.381(6)
C49 H49 0.9300
C50 C51 1.374(7)
C50 H50 0.9300
C51 C52 1.371(7)
C51 H51 0.9300
C52 C53 1.390(6)
C52 H52 0.9300
C53 H53 0.9300
C54 C55 1.434(6)
C54 C58 1.439(6)
C55 C56 1.437(6)
C55 H55 0.9800
C56 C57 1.388(7)
C56 H56 0.9800
C57 C58 1.417(7)
C57 H57 0.9800
C58 H58 0.9800
C59 C63 1.408(10)
C59 C60 1.422(9)
C59 H59 0.9800
C60 C61 1.420(9)
C60 H60 0.9800
C61 C62 1.410(10)
C61 H61 0.9800
C62 C63 1.419(10)
C62 H62 0.9800
C63 H63 0.9800

loop_
_geom_torsion_atom_site_label_1
_geom_torsion_atom_site_label_2
_geom_torsion_atom_site_label_3
_geom_torsion_atom_site_label_4
_geom_torsion
N4 Ni1 N1 C4 -160.8(3)
N2 Ni1 N1 C4 22.1(3)
N3 Ni1 N1 C4 -85(3)
N4 Ni1 N1 C1 18.6(3)
N2 Ni1 N1 C1 -158.5(3)
N3 Ni1 N1 C1 94(3)
N4 Ni1 N2 C6 -105(3)
N1 Ni1 N2 C6 -18.9(3)
N3 Ni1 N2 C6 158.9(3)
N4 Ni1 N2 C9 78(3)
N1 Ni1 N2 C9 163.7(3)
N3 Ni1 N2 C9 -18.5(3)
N4 Ni1 N3 C11 -161.4(3)
N1 Ni1 N3 C11 123(3)
N2 Ni1 N3 C11 15.7(3)
N4 Ni1 N3 C14 24.3(3)
N1 Ni1 N3 C14 -51(4)
N2 Ni1 N3 C14 -158.6(3)
N1 Ni1 N4 C16 159.8(3)
N2 Ni1 N4 C16 -115(3)
N3 Ni1 N4 C16 -18.0(3)
N1 Ni1 N4 C19 -22.6(3)
N2 Ni1 N4 C19 63(3)
N3 Ni1 N4 C19 159.6(3)
C4 N1 C1 C20 173.0(4)
Ni1 N1 C1 C20 -6.5(6)
C4 N1 C1 C2 -1.0(4)
Ni1 N1 C1 C2 179.5(3)
C20 C1 C2 C3 -172.1(4)
N1 C1 C2 C3 1.7(5)
C1 C2 C3 C4 -1.7(5)
C1 N1 C4 C5 169.8(4)
Ni1 N1 C4 C5 -10.7(5)
C1 N1 C4 C3 0.0(4)
Ni1 N1 C4 C3 179.5(2)
C2 C3 C4 N1 1.1(4)
C2 C3 C4 C5 -168.8(4)
N1 C4 C5 C6 -13.1(6)
C3 C4 C5 C6 155.2(4)
N1 C4 C5 C21 170.9(3)
C3 C4 C5 C21 -20.8(5)
C9 N2 C6 C5 -178.5(3)
Ni1 N2 C6 C5 3.6(5)
C9 N2 C6 C7 0.5(4)
Ni1 N2 C6 C7 -177.4(2)
C4 C5 C6 N2 16.6(5)
C21 C5 C6 N2 -167.7(3)
C4 C5 C6 C7 -162.2(4)
C21 C5 C6 C7 13.5(6)
N2 C6 C7 C8 -3.3(4)
C5 C6 C7 C8 175.6(4)
C6 C7 C8 C9 4.7(4)
C6 N2 C9 C10 -167.8(4)
Ni1 N2 C9 C10 10.1(5)
C6 N2 C9 C8 2.4(4)
Ni1 N2 C9 C8 -179.6(2)
C7 C8 C9 C10 165.6(4)
C7 C8 C9 N2 -4.6(4)
N2 C9 C10 C11 8.5(7)
C8 C9 C10 C11 -160.3(4)
C14 N3 C11 C10 171.1(4)
Ni1 N3 C11 C10 -4.2(6)
C14 N3 C11 C12 -0.7(5)
Ni1 N3 C11 C12 -176.0(3)
C9 C10 C11 N3 -11.6(7)
C9 C10 C11 C12 158.8(5)
N3 C11 C12 C13 2.8(6)
C10 C11 C12 C13 -168.8(4)
C11 C12 C13 C14 -3.6(6)
C11 N3 C14 C15 169.6(4)
Ni1 N3 C14 C15 -15.3(6)
C11 N3 C14 C13 -1.5(5)
Ni1 N3 C14 C13 173.6(3)
C12 C13 C14 N3 3.4(5)
C12 C13 C14 C15 -167.6(5)
N3 C14 C15 C16 -9.3(6)
C13 C14 C15 C16 160.3(4)
N3 C14 C15 C54 176.0(4)
C13 C14 C15 C54 -14.3(7)
C19 N4 C16 C15 -175.9(4)
Ni1 N4 C16 C15 2.0(6)
C19 N4 C16 C17 -2.1(5)
Ni1 N4 C16 C17 175.9(3)
C14 C15 C16 N4 16.0(6)
C54 C15 C16 N4 -169.0(4)
C14 C15 C16 C17 -157.0(4)
C54 C15 C16 C17 18.0(6)
N4 C16 C17 C18 0.4(5)
C15 C16 C17 C18 174.3(4)
C16 C17 C18 C19 1.4(5)
C16 N4 C19 C20 -167.1(4)
Ni1 N4 C19 C20 14.9(6)
C16 N4 C19 C18 3.0(5)
Ni1 N4 C19 C18 -175.0(3)
C17 C18 C19 C20 167.0(4)
C17 C18 C19 N4 -2.9(5)
N4 C19 C20 C1 5.7(7)
C18 C19 C20 C1 -162.9(4)
N1 C1 C20 C19 -10.0(7)
C2 C1 C20 C19 163.0(4)
C4 C5 C21 C22 -40.3(5)
C6 C5 C21 C22 143.9(4)
C4 C5 C21 C25 136.3(4)
C6 C5 C21 C25 -39.5(6)
C4 C5 C21 Co1 -127.1(3)
C6 C5 C21 Co1 57.1(5)
C28 Co1 C21 C22 161.0(7)
C27 Co1 C21 C22 -55.1(4)
C29 Co1 C21 C22 -154.1(2)
C26 Co1 C21 C22 -102.8(2)
C23 Co1 C21 C22 38.5(2)
C24 Co1 C21 C22 82.2(3)
C25 Co1 C21 C22 118.6(3)
C28 Co1 C21 C25 42.4(9)
C27 Co1 C21 C25 -173.7(3)
C29 Co1 C21 C25 87.3(3)
C26 Co1 C21 C25 138.6(2)
C23 Co1 C21 C25 -80.1(3)
C22 Co1 C21 C25 -118.6(3)
C24 Co1 C21 C25 -36.4(2)
C28 Co1 C21 C5 -84.3(9)
C27 Co1 C21 C5 59.6(5)
C29 Co1 C21 C5 -39.4(4)
C26 Co1 C21 C5 11.9(4)
C23 Co1 C21 C5 153.2(4)
C22 Co1 C21 C5 114.7(4)
C24 Co1 C21 C5 -163.1(4)
C25 Co1 C21 C5 -126.7(4)
C25 C21 C22 C23 -1.1(4)
C5 C21 C22 C23 176.3(3)
Co1 C21 C22 C23 -60.2(3)
C25 C21 C22 Co1 59.1(3)
C5 C21 C22 Co1 -123.6(3)
C28 Co1 C22 C21 -173.1(3)
C27 Co1 C22 C21 149.4(2)
C29 Co1 C22 C21 70.8(5)
C26 Co1 C22 C21 101.0(2)
C23 Co1 C22 C21 -118.5(4)
C24 Co1 C22 C21 -80.4(3)
C25 Co1 C22 C21 -37.6(2)
C28 Co1 C22 C23 -54.6(4)
C27 Co1 C22 C23 -92.1(3)
C29 Co1 C22 C23 -170.7(4)
C26 Co1 C22 C23 -140.5(3)
C24 Co1 C22 C23 38.1(3)
C25 Co1 C22 C23 81.0(3)
C21 Co1 C22 C23 118.5(4)
C21 C22 C23 C24 1.5(4)
Co1 C22 C23 C24 -60.5(3)
C21 C22 C23 Co1 61.9(3)
C28 Co1 C23 C24 -89.6(3)
C27 Co1 C23 C24 -136.4(3)
C29 Co1 C23 C24 -71.5(6)
C26 Co1 C23 C24 -170.1(3)
C22 Co1 C23 C24 117.9(4)
C25 Co1 C23 C24 37.1(3)
C21 Co1 C23 C24 80.3(3)
C28 Co1 C23 C22 152.5(2)
C27 Co1 C23 C22 105.7(3)
C29 Co1 C23 C22 170.6(4)
C26 Co1 C23 C22 72.1(4)
C24 Co1 C23 C22 -117.9(4)
C25 Co1 C23 C22 -80.8(3)
C21 Co1 C23 C22 -37.6(2)
C22 C23 C24 C25 -1.3(5)
Co1 C23 C24 C25 -61.3(3)
C22 C23 C24 Co1 60.1(3)
C28 Co1 C24 C25 -132.2(2)
C27 Co1 C24 C25 -175.6(2)
C29 Co1 C24 C25 -86.9(3)
C26 Co1 C24 C25 -109.0(12)
C23 Co1 C24 C25 119.0(4)
C22 Co1 C24 C25 80.2(3)
C21 Co1 C24 C25 36.7(2)
C28 Co1 C24 C23 108.8(3)
C27 Co1 C24 C23 65.4(3)
C29 Co1 C24 C23 154.1(3)
C26 Co1 C24 C23 132.0(12)
C22 Co1 C24 C23 -38.8(3)
C25 Co1 C24 C23 -119.0(4)
C21 Co1 C24 C23 -82.3(3)
C23 C24 C25 C21 0.6(5)
Co1 C24 C25 C21 -59.3(3)
C23 C24 C25 Co1 59.9(3)
C22 C21 C25 C24 0.3(4)
C5 C21 C25 C24 -176.8(4)
Co1 C21 C25 C24 58.2(3)
C22 C21 C25 Co1 -57.9(3)
C5 C21 C25 Co1 125.1(4)
C28 Co1 C25 C24 69.1(3)
C27 Co1 C25 C24 27.7(14)
C29 Co1 C25 C24 119.8(3)
C26 Co1 C25 C24 167.9(3)
C23 Co1 C25 C24 -37.9(3)
C22 Co1 C25 C24 -82.7(3)
C21 Co1 C25 C24 -120.6(3)
C28 Co1 C25 C21 -170.4(2)
C27 Co1 C25 C21 148.2(12)
C29 Co1 C25 C21 -119.7(2)
C26 Co1 C25 C21 -71.5(3)
C23 Co1 C25 C21 82.6(2)
C22 Co1 C25 C21 37.9(2)
C24 Co1 C25 C21 120.6(3)
C28 Co1 C26 C27 -49.6(2)
C29 Co1 C26 C27 -99.2(3)
C23 Co1 C26 C27 50.0(4)
C22 Co1 C26 C27 96.0(2)
C24 Co1 C26 C27 -74.1(13)
C25 Co1 C26 C27 -173.7(2)
C21 Co1 C26 C27 142.4(2)
C28 Co1 C26 C29 49.6(2)
C27 Co1 C26 C29 99.2(3)
C23 Co1 C26 C29 149.2(3)
C22 Co1 C26 C29 -164.8(2)
C24 Co1 C26 C29 25.1(13)
C25 Co1 C26 C29 -74.5(3)
C21 Co1 C26 C29 -118.5(2)
C28 Co1 C26 C30 179.5(4)
C27 Co1 C26 C30 -130.9(4)
C29 Co1 C26 C30 129.9(4)
C23 Co1 C26 C30 -81.0(5)
C22 Co1 C26 C30 -34.9(4)
C24 Co1 C26 C30 155.0(11)
C25 Co1 C26 C30 55.4(5)
C21 Co1 C26 C30 11.4(4)
C29 C26 C27 C28 0.2(3)
C30 C26 C27 C28 -167.0(4)
Co1 C26 C27 C28 66.6(2)
C29 C26 C27 C36 178.6(4)
C30 C26 C27 C36 11.4(8)
Co1 C26 C27 C36 -114.9(5)
C29 C26 C27 Co1 -66.5(2)
C30 C26 C27 Co1 126.3(5)
C28 Co1 C27 C26 99.1(3)
C29 Co1 C27 C26 49.4(2)
C23 Co1 C27 C26 -151.7(2)
C22 Co1 C27 C26 -107.4(2)
C24 Co1 C27 C26 169.5(2)
C25 Co1 C27 C26 145.1(12)
C21 Co1 C27 C26 -71.7(3)
C29 Co1 C27 C28 -49.7(2)
C26 Co1 C27 C28 -99.1(3)
C23 Co1 C27 C28 109.2(2)
C22 Co1 C27 C28 153.4(2)
C24 Co1 C27 C28 70.4(3)
C25 Co1 C27 C28 45.9(14)
C21 Co1 C27 C28 -170.9(2)
C28 Co1 C27 C36 -128.3(4)
C29 Co1 C27 C36 -177.9(4)
C26 Co1 C27 C36 132.6(4)
C23 Co1 C27 C36 -19.1(4)
C22 Co1 C27 C36 25.2(4)
C24 Co1 C27 C36 -57.9(4)
C25 Co1 C27 C36 -82.3(13)
C21 Co1 C27 C36 60.9(4)
C26 C27 C28 C29 -0.2(3)
C36 C27 C28 C29 -178.7(4)
Co1 C27 C28 C29 67.3(2)
C26 C27 C28 C42 167.9(4)
C36 C27 C28 C42 -10.6(7)
Co1 C27 C28 C42 -124.6(5)
C26 C27 C28 Co1 -67.5(2)
C36 C27 C28 Co1 114.0(4)
C29 Co1 C28 C27 98.7(3)
C26 Co1 C28 C27 49.2(2)
C23 Co1 C28 C27 -90.6(2)
C22 Co1 C28 C27 -53.5(4)
C24 Co1 C28 C27 -134.2(2)
C25 Co1 C28 C27 -173.5(2)
C21 Co1 C28 C27 151.1(7)
C27 Co1 C28 C29 -98.7(3)
C26 Co1 C28 C29 -49.5(2)
C23 Co1 C28 C29 170.7(2)
C22 Co1 C28 C29 -152.2(3)
C24 Co1 C28 C29 127.1(2)
C25 Co1 C28 C29 87.9(3)
C21 Co1 C28 C29 52.4(9)
C27 Co1 C28 C42 130.7(4)
C29 Co1 C28 C42 -130.7(4)
C26 Co1 C28 C42 179.8(4)
C23 Co1 C28 C42 40.0(4)
C22 Co1 C28 C42 77.1(5)
C24 Co1 C28 C42 -3.6(4)
C25 Co1 C28 C42 -42.8(4)
C21 Co1 C28 C42 -78.2(9)
C27 C28 C29 C26 0.2(3)
C42 C28 C29 C26 -168.0(4)
Co1 C28 C29 C26 67.0(2)
C27 C28 C29 C48 174.8(4)
C42 C28 C29 C48 6.6(7)
Co1 C28 C29 C48 -118.4(4)
C27 C28 C29 Co1 -66.8(2)
C42 C28 C29 Co1 125.0(5)
C27 C26 C29 C28 -0.2(3)
C30 C26 C29 C28 167.3(4)
Co1 C26 C29 C28 -66.3(2)
C27 C26 C29 C48 -174.5(4)
C30 C26 C29 C48 -7.0(8)
Co1 C26 C29 C48 119.4(5)
C27 C26 C29 Co1 66.1(2)
C30 C26 C29 Co1 -126.5(5)
C27 Co1 C29 C28 49.7(2)
C26 Co1 C29 C28 98.9(3)
C23 Co1 C29 C28 -23.8(5)
C22 Co1 C29 C28 138.7(4)
C24 Co1 C29 C28 -76.8(3)
C25 Co1 C29 C28 -122.7(2)
C21 Co1 C29 C28 -169.0(2)
C28 Co1 C29 C26 -98.9(3)
C27 Co1 C29 C26 -49.2(2)
C23 Co1 C29 C26 -122.7(5)
C22 Co1 C29 C26 39.8(5)
C24 Co1 C29 C26 -175.7(2)
C25 Co1 C29 C26 138.4(2)
C21 Co1 C29 C26 92.1(3)
C28 Co1 C29 C48 128.3(4)
C27 Co1 C29 C48 178.0(4)
C26 Co1 C29 C48 -132.8(4)
C23 Co1 C29 C48 104.5(5)
C22 Co1 C29 C48 -93.1(5)
C24 Co1 C29 C48 51.4(4)
C25 Co1 C29 C48 5.6(4)
C21 Co1 C29 C48 -40.7(4)
C27 C26 C30 C35 -162.0(4)
C29 C26 C30 C35 35.8(7)
Co1 C26 C30 C35 -62.9(5)
C27 C26 C30 C31 20.5(7)
C29 C26 C30 C31 -141.6(5)
Co1 C26 C30 C31 119.6(4)
C35 C30 C31 C32 -1.1(7)
C26 C30 C31 C32 176.5(5)
C30 C31 C32 C33 1.3(9)
C31 C32 C33 C34 -1.0(10)
C32 C33 C34 C35 0.6(9)
C33 C34 C35 C30 -0.5(8)
C31 C30 C35 C34 0.8(7)
C26 C30 C35 C34 -176.7(4)
C26 C27 C36 C41 -143.5(5)
C28 C27 C36 C41 34.4(7)
Co1 C27 C36 C41 123.7(4)
C26 C27 C36 C37 38.2(7)
C28 C27 C36 C37 -143.9(5)
Co1 C27 C36 C37 -54.6(5)
C41 C36 C37 C38 -2.5(8)
C27 C36 C37 C38 175.9(5)
C36 C37 C38 C39 0.5(9)
C37 C38 C39 C40 2.4(10)
C38 C39 C40 C41 -3.3(10)
C37 C36 C41 C40 1.7(7)
C27 C36 C41 C40 -176.7(4)
C39 C40 C41 C36 1.2(8)
C27 C28 C42 C47 -125.0(5)
C29 C28 C42 C47 38.2(6)
Co1 C28 C42 C47 136.9(4)
C27 C28 C42 C43 50.2(7)
C29 C28 C42 C43 -146.6(4)
Co1 C28 C42 C43 -47.9(5)
C47 C42 C43 C44 -0.9(7)
C28 C42 C43 C44 -176.1(4)
C42 C43 C44 C45 0.4(8)
C43 C44 C45 C46 1.2(8)
C44 C45 C46 C47 -2.4(8)
C45 C46 C47 C42 2.0(7)
C43 C42 C47 C46 -0.3(7)
C28 C42 C47 C46 174.9(4)
C28 C29 C48 C49 39.6(6)
C26 C29 C48 C49 -148.2(4)
Co1 C29 C48 C49 -52.4(5)
C28 C29 C48 C53 -141.2(4)
C26 C29 C48 C53 30.9(7)
Co1 C29 C48 C53 126.8(4)
C53 C48 C49 C50 -3.5(6)
C29 C48 C49 C50 175.7(4)
C48 C49 C50 C51 1.2(7)
C49 C50 C51 C52 2.5(7)
C50 C51 C52 C53 -3.7(7)
C51 C52 C53 C48 1.3(7)
C49 C48 C53 C52 2.3(6)
C29 C48 C53 C52 -176.9(4)
C16 C15 C54 C55 -130.0(5)
C14 C15 C54 C55 44.7(7)
C16 C15 C54 C58 44.4(6)
C14 C15 C54 C58 -140.8(5)
C16 C15 C54 Fe1 132.9(4)
C14 C15 C54 Fe1 -52.3(6)
C57 Fe1 C54 C55 79.8(3)
C58 Fe1 C54 C55 117.1(4)
C63 Fe1 C54 C55 -162.7(4)
C59 Fe1 C54 C55 -119.7(3)
C56 Fe1 C54 C55 37.1(3)
C61 Fe1 C54 C55 -45.0(10)
C62 Fe1 C54 C55 162.1(6)
C60 Fe1 C54 C55 -78.6(4)
C57 Fe1 C54 C58 -37.3(3)
C63 Fe1 C54 C58 80.2(4)
C59 Fe1 C54 C58 123.1(4)
C56 Fe1 C54 C58 -80.1(3)
C61 Fe1 C54 C58 -162.2(9)
C62 Fe1 C54 C58 45.0(7)
C60 Fe1 C54 C58 164.3(3)
C55 Fe1 C54 C58 -117.1(4)
C57 Fe1 C54 C15 -153.4(4)
C58 Fe1 C54 C15 -116.1(5)
C63 Fe1 C54 C15 -35.9(5)
C59 Fe1 C54 C15 7.1(5)
C56 Fe1 C54 C15 163.8(4)
C61 Fe1 C54 C15 81.8(10)
C62 Fe1 C54 C15 -71.1(7)
C60 Fe1 C54 C15 48.2(5)
C55 Fe1 C54 C15 126.8(5)
C58 C54 C55 C56 1.1(5)
C15 C54 C55 C56 176.3(5)
Fe1 C54 C55 C56 -57.9(3)
C58 C54 C55 Fe1 59.0(3)
C15 C54 C55 Fe1 -125.8(5)
C57 Fe1 C55 C54 -83.5(3)
C58 Fe1 C55 C54 -39.2(3)
C63 Fe1 C55 C54 40.0(8)
C59 Fe1 C55 C54 79.7(4)
C56 Fe1 C55 C54 -120.7(4)
C61 Fe1 C55 C54 166.7(3)
C62 Fe1 C55 C54 -152.3(10)
C60 Fe1 C55 C54 123.8(3)
C57 Fe1 C55 C56 37.2(3)
C58 Fe1 C55 C56 81.6(3)
C63 Fe1 C55 C56 160.8(7)
C59 Fe1 C55 C56 -159.6(3)
C61 Fe1 C55 C56 -72.5(4)
C62 Fe1 C55 C56 -31.6(11)
C60 Fe1 C55 C56 -115.5(3)
C54 Fe1 C55 C56 120.7(4)
C54 C55 C56 C57 -0.9(6)
Fe1 C55 C56 C57 -59.3(4)
C54 C55 C56 Fe1 58.4(3)
C58 Fe1 C56 C57 37.9(3)
C63 Fe1 C56 C57 -38.1(9)
C59 Fe1 C56 C57 170.3(6)
C61 Fe1 C56 C57 -113.3(4)
C62 Fe1 C56 C57 -71.7(5)
C60 Fe1 C56 C57 -155.4(4)
C55 Fe1 C56 C57 119.0(4)
C54 Fe1 C56 C57 82.2(3)
C57 Fe1 C56 C55 -119.0(4)
C58 Fe1 C56 C55 -81.1(3)
C63 Fe1 C56 C55 -157.1(7)
C59 Fe1 C56 C55 51.3(7)
C61 Fe1 C56 C55 127.7(4)
C62 Fe1 C56 C55 169.3(4)
C60 Fe1 C56 C55 85.6(4)
C54 Fe1 C56 C55 -36.8(3)
C55 C56 C57 C58 0.3(7)
Fe1 C56 C57 C58 -59.6(4)
C55 C56 C57 Fe1 59.8(4)
C58 Fe1 C57 C56 -119.5(5)
C63 Fe1 C57 C56 165.5(4)
C59 Fe1 C57 C56 -168.6(7)
C61 Fe1 C57 C56 84.1(4)
C62 Fe1 C57 C56 125.2(4)
C60 Fe1 C57 C56 55.1(7)
C55 Fe1 C57 C56 -38.2(3)
C54 Fe1 C57 C56 -82.0(3)
C63 Fe1 C57 C58 -75.0(4)
C59 Fe1 C57 C58 -49.0(9)
C56 Fe1 C57 C58 119.5(5)
C61 Fe1 C57 C58 -156.3(4)
C62 Fe1 C57 C58 -115.2(4)
C60 Fe1 C57 C58 174.7(5)
C55 Fe1 C57 C58 81.3(3)
C54 Fe1 C57 C58 37.5(3)
C56 C57 C58 C54 0.4(7)
Fe1 C57 C58 C54 -59.8(4)
C56 C57 C58 Fe1 60.2(4)
C55 C54 C58 C57 -1.0(6)
C15 C54 C58 C57 -176.6(5)
Fe1 C54 C58 C57 59.0(4)
C55 C54 C58 Fe1 -59.9(3)
C15 C54 C58 Fe1 124.4(4)
C63 Fe1 C58 C57 123.0(4)
C59 Fe1 C58 C57 162.9(4)
C56 Fe1 C58 C57 -37.0(3)
C61 Fe1 C58 C57 50.1(7)
C62 Fe1 C58 C57 80.9(4)
C60 Fe1 C58 C57 -171.7(8)
C55 Fe1 C58 C57 -81.3(3)
C54 Fe1 C58 C57 -120.0(4)
C57 Fe1 C58 C54 120.0(4)
C63 Fe1 C58 C54 -117.0(4)
C59 Fe1 C58 C54 -77.1(4)
C56 Fe1 C58 C54 83.1(3)
C61 Fe1 C58 C54 170.2(5)
C62 Fe1 C58 C54 -159.1(4)
C60 Fe1 C58 C54 -51.6(10)
C55 Fe1 C58 C54 38.8(3)
C57 Fe1 C59 C63 -34.3(10)
C58 Fe1 C59 C63 -71.6(5)
C56 Fe1 C59 C63 165.6(6)
C61 Fe1 C59 C63 81.2(5)
C62 Fe1 C59 C63 37.8(4)
C60 Fe1 C59 C63 118.8(6)
C55 Fe1 C59 C63 -156.7(4)
C54 Fe1 C59 C63 -114.2(4)
C57 Fe1 C59 C60 -153.0(7)
C58 Fe1 C59 C60 169.6(4)
C63 Fe1 C59 C60 -118.8(6)
C56 Fe1 C59 C60 46.9(8)
C61 Fe1 C59 C60 -37.5(4)
C62 Fe1 C59 C60 -81.0(5)
C55 Fe1 C59 C60 84.5(4)
C54 Fe1 C59 C60 127.1(4)
C63 C59 C60 C61 -1.1(7)
Fe1 C59 C60 C61 58.8(4)
C63 C59 C60 Fe1 -59.9(5)
C57 Fe1 C60 C61 41.0(8)
C58 Fe1 C60 C61 -151.8(8)
C63 Fe1 C60 C61 -81.4(5)
C59 Fe1 C60 C61 -119.3(6)
C56 Fe1 C60 C61 79.6(5)
C62 Fe1 C60 C61 -37.4(4)
C55 Fe1 C60 C61 124.1(4)
C54 Fe1 C60 C61 167.4(4)
C57 Fe1 C60 C59 160.3(5)
C58 Fe1 C60 C59 -32.5(11)
C63 Fe1 C60 C59 37.9(4)
C56 Fe1 C60 C59 -161.1(4)
C61 Fe1 C60 C59 119.3(6)
C62 Fe1 C60 C59 81.9(5)
C55 Fe1 C60 C59 -116.6(4)
C54 Fe1 C60 C59 -73.3(5)
C59 C60 C61 C62 1.4(7)
Fe1 C60 C61 C62 59.8(5)
C59 C60 C61 Fe1 -58.4(4)
C57 Fe1 C61 C62 79.3(5)
C58 Fe1 C61 C62 44.4(8)
C63 Fe1 C61 C62 -37.8(5)
C59 Fe1 C61 C62 -81.6(5)
C56 Fe1 C61 C62 121.5(5)
C60 Fe1 C61 C62 -119.3(6)
C55 Fe1 C61 C62 162.6(4)
C54 Fe1 C61 C62 -161.6(8)
C57 Fe1 C61 C60 -161.4(4)
C58 Fe1 C61 C60 163.7(5)
C63 Fe1 C61 C60 81.5(5)
C59 Fe1 C61 C60 37.7(4)
C56 Fe1 C61 C60 -119.2(4)
C62 Fe1 C61 C60 119.3(6)
C55 Fe1 C61 C60 -78.1(5)
C54 Fe1 C61 C60 -42.3(11)
C60 C61 C62 C63 -1.2(8)
Fe1 C61 C62 C63 58.7(5)
C60 C61 C62 Fe1 -59.9(5)
C57 Fe1 C62 C61 -116.6(5)
C58 Fe1 C62 C61 -158.7(4)
C63 Fe1 C62 C61 119.3(7)
C59 Fe1 C62 C61 81.6(5)
C56 Fe1 C62 C61 -77.5(5)
C60 Fe1 C62 C61 37.6(4)
C55 Fe1 C62 C61 -53.1(12)
C54 Fe1 C62 C61 169.6(5)
C57 Fe1 C62 C63 124.1(5)
C58 Fe1 C62 C63 82.0(6)
C59 Fe1 C62 C63 -37.6(5)
C56 Fe1 C62 C63 163.2(5)
C61 Fe1 C62 C63 -119.3(7)
C60 Fe1 C62 C63 -81.6(5)
C55 Fe1 C62 C63 -172.4(8)
C54 Fe1 C62 C63 50.3(9)
C60 C59 C63 C62 0.3(8)
Fe1 C59 C63 C62 -60.1(5)
C60 C59 C63 Fe1 60.4(4)
C61 C62 C63 C59 0.5(8)
Fe1 C62 C63 C59 59.7(5)
C61 C62 C63 Fe1 -59.2(5)
C57 Fe1 C63 C59 167.6(4)
C58 Fe1 C63 C59 126.5(4)
C56 Fe1 C63 C59 -164.1(6)
C61 Fe1 C63 C59 -81.8(5)
C62 Fe1 C63 C59 -119.2(7)
C60 Fe1 C63 C59 -38.0(4)
C55 Fe1 C63 C59 55.3(8)
C54 Fe1 C63 C59 84.1(5)
C57 Fe1 C63 C62 -73.2(6)
C58 Fe1 C63 C62 -114.3(5)
C59 Fe1 C63 C62 119.2(7)
C56 Fe1 C63 C62 -45.0(10)
C61 Fe1 C63 C62 37.4(5)
C60 Fe1 C63 C62 81.2(5)
C55 Fe1 C63 C62 174.4(6)
C54 Fe1 C63 C62 -156.7(5)

loop_
_platon_squeeze_void_nr
_platon_squeeze_void_average_x
_platon_squeeze_void_average_y
_platon_squeeze_void_average_z
_platon_squeeze_void_volume
_platon_squeeze_void_count_electrons
_platon_squeeze_void_content
1 0.000 0.000 0.000 302 90 ' '
2 0.187 0.542 0.524 7 0 ' '
3 0.812 0.458 0.476 7 1 ' '
